data_7706472
loop_
_publ_author_name
'Grass, Amanda'
'Kulathungage, Lakshani Wathsala'
'Wannipurage, Duleeka'
'Yousif, Maryam'
'Ward, Cassandra L.'
'Groysman, Stanislav'

_publ_section_title
;
 Synthesis, characterization, and alkoxide transfer reactivity of dimeric
 Tl<sub>2</sub>(OR)<sub>2</sub> complexes.
;
_journal_issue 7
_journal_name_full 'Dalton transactions (Cambridge, England : 2003)'
_journal_page_first 2501
_journal_page_last 2509
_journal_paper_doi 10.1039/d0dt03917a
_journal_volume 50
_journal_year 2021
_chemical_formula_moiety 'C30 H46 O2 Tl2'
_chemical_formula_sum 'C30 H46 O2 Tl2'
_chemical_formula_weight 847.41
_space_group_crystal_system triclinic
_space_group_IT_number 2
_space_group_name_Hall '-P 1'
_space_group_name_H-M_alt 'P -1'
_atom_sites_solution_hydrogens geom
_atom_sites_solution_primary dual
_audit_creation_date 2020-12-10
_audit_creation_method
;
Olex2 1.3
(compiled 2020.11.12 svn.r5f609507 for OlexSys, GUI svn.r6226)
;
_audit_update_record
;
2020-12-23 deposited with the CCDC.	2021-01-19 downloaded from the CCDC.
;
_cell_angle_alpha 101.592(2)
_cell_angle_beta 94.016(3)
_cell_angle_gamma 105.845(2)
_cell_formula_units_Z 2
_cell_length_a 8.0763(5)
_cell_length_b 12.3094(7)
_cell_length_c 15.4883(9)
_cell_measurement_reflns_used 4531
_cell_measurement_temperature 100.1
_cell_measurement_theta_max 25.00
_cell_measurement_theta_min 1.35
_cell_volume 1438.24(15)
_computing_molecular_graphics 'Olex2 1.3 (Dolomanov et al., 2009)'
_computing_publication_material 'Olex2 1.3 (Dolomanov et al., 2009)'
_computing_structure_refinement 'SHELXL 2018/3 (Sheldrick, 2015)'
_diffrn_ambient_temperature 100.1
_diffrn_detector_area_resol_mean 8
_diffrn_measured_fraction_theta_full 0.999
_diffrn_measured_fraction_theta_max 0.999
_diffrn_measurement_device_type 'Bruker APEX-II CCD'
_diffrn_measurement_method '\w and \f scans'
_diffrn_radiation_monochromator graphite
_diffrn_radiation_type MoK\a
_diffrn_radiation_wavelength 0.71073
_diffrn_reflns_av_R_equivalents 0.0333
_diffrn_reflns_av_unetI/netI 0.0182
_diffrn_reflns_Laue_measured_fraction_full 0.999
_diffrn_reflns_Laue_measured_fraction_max 0.999
_diffrn_reflns_limit_h_max 9
_diffrn_reflns_limit_h_min -9
_diffrn_reflns_limit_k_max 14
_diffrn_reflns_limit_k_min -14
_diffrn_reflns_limit_l_max 18
_diffrn_reflns_limit_l_min -18
_diffrn_reflns_number 60710
_diffrn_reflns_point_group_measured_fraction_full 0.999
_diffrn_reflns_point_group_measured_fraction_max 0.999
_diffrn_reflns_theta_full 24.998
_diffrn_reflns_theta_max 24.998
_diffrn_reflns_theta_min 1.354
_diffrn_source 'sealed tube'
_exptl_absorpt_coefficient_mu 11.214
_exptl_absorpt_correction_T_max 0.6040
_exptl_absorpt_correction_T_min 0.2126
_exptl_absorpt_correction_type multi-scan
_exptl_absorpt_process_details SADABS
_exptl_crystal_colour yellow
_exptl_crystal_colour_primary yellow
_exptl_crystal_density_diffrn 1.957
_exptl_crystal_description block
_exptl_crystal_F_000 808
_exptl_crystal_size_max 0.2
_exptl_crystal_size_mid 0.1
_exptl_crystal_size_min 0.05
_refine_diff_density_max 4.687
_refine_diff_density_min -1.036
_refine_diff_density_rms 0.143
_refine_ls_extinction_method none
_refine_ls_goodness_of_fit_ref 1.049
_refine_ls_hydrogen_treatment constr
_refine_ls_matrix_type full
_refine_ls_number_parameters 319
_refine_ls_number_reflns 5078
_refine_ls_number_restraints 0
_refine_ls_restrained_S_all 1.049
_refine_ls_R_factor_all 0.0314
_refine_ls_R_factor_gt 0.0262
_refine_ls_shift/su_max 0.002
_refine_ls_shift/su_mean 0.000
_refine_ls_structure_factor_coef Fsqd
_refine_ls_weighting_details 'w=1/[\s^2^(Fo^2^)+(0.0240P)^2^+11.1570P] where P=(Fo^2^+2Fc^2^)/3'
_refine_ls_weighting_scheme calc
_refine_ls_wR_factor_gt 0.0597
_refine_ls_wR_factor_ref 0.0621
_reflns_Friedel_coverage 0.000
_reflns_number_gt 4531
_reflns_number_total 5078
_reflns_threshold_expression 'I > 2\s(I)'
_cod_data_source_file d0dt03917a2.cif
_cod_data_source_block sg751_0m_old
_cod_depositor_comments 'Adding full bibliography for 7706467--7706474.cif.'
_cod_database_code 7706472
_shelx_shelxl_version_number 2018/3
_shelx_space_group_comment
;
The symmetry employed for this shelxl refinement is uniquely defined
by the following loop, which should always be used as a source of
symmetry information in preference to the above space-group names.
They are only intended as comments.
;
_shelx_estimated_absorpt_t_max 0.604
_shelx_estimated_absorpt_t_min 0.213
_olex2_refinement_description
;
1. Fixed Uiso
 At 1.2 times of:
  All C(H) groups
 At 1.5 times of:
  All C(H,H,H) groups
2.a Aromatic/amide H refined with riding coordinates:
 C7(H7), C19(H19), C6(H6), C5(H5), C20(H20), C4(H4), C22(H22), C26(H26),
 C28(H28), C27(H27)
2.b Idealised Me refined as rotating group:
 C15(H15A,H15B,H15C), C10(H10A,H10B,H10C), C11(H11A,H11B,H11C), C13(H13A,H13B,
 H13C), C14(H14A,H14B,H14C), C3(H3A,H3B,H3C), C9(H9A,H9B,H9C), C21(H21A,H21B,
 H21C), C24(H24A,H24B,H24C), C30(H30A,H30B,H30C), C29(H29A,H29B,H29C), C31(H31A,
 H31B,H31C)
;
_olex2_submission_special_instructions 'No special instructions were received'

loop_
_space_group_symop_operation_xyz
'x, y, z'
'-x, -y, -z'

loop_
_atom_site_label
_atom_site_type_symbol
_atom_site_fract_x
_atom_site_fract_y
_atom_site_fract_z
_atom_site_U_iso_or_equiv
_atom_site_adp_type
_atom_site_occupancy
_atom_site_site_symmetry_order
_atom_site_calc_flag
_atom_site_refinement_flags_posn
_atom_site_refinement_flags_adp
_atom_site_refinement_flags_occupancy
_atom_site_disorder_assembly
_atom_site_disorder_group
C32 C 0.2033(7) 1.3229(5) 0.8218(3) 0.0148(11) Uani 1 1 d . . . . .
Tl1 Tl -0.04239(3) 1.03844(2) 0.63610(2) 0.01892(7) Uani 1 1 d . . . . .
Tl2 Tl -0.09013(3) 1.00412(2) 0.85695(2) 0.02161(7) Uani 1 1 d . . . . .
O1 O -0.1261(4) 0.8840(3) 0.7083(2) 0.0132(8) Uani 1 1 d . . . . .
O2 O 0.1227(4) 1.1117(3) 0.7839(2) 0.0125(7) Uani 1 1 d . . . . .
C1 C -0.2036(6) 0.7626(4) 0.6870(3) 0.0124(11) Uani 1 1 d . . . . .
C7 C 0.0297(7) 0.7797(5) 0.8121(3) 0.0144(11) Uani 1 1 d . . . . .
H7 H 0.089344 0.851489 0.799352 0.017 Uiso 1 1 calc R U . . .
C19 C 0.3717(7) 1.0986(5) 0.6765(3) 0.0152(11) Uani 1 1 d . . . . .
H19 H 0.285656 1.031281 0.682431 0.018 Uiso 1 1 calc R U . . .
C15 C 0.5670(8) 1.2806(5) 0.9196(4) 0.0245(13) Uani 1 1 d . . . . .
H15A H 0.563071 1.360834 0.927921 0.037 Uiso 1 1 calc R U . . .
H15B H 0.633927 1.263602 0.870847 0.037 Uiso 1 1 calc R U . . .
H15C H 0.622496 1.270186 0.974420 0.037 Uiso 1 1 calc R U . . .
C10 C -0.2175(8) 0.7354(5) 0.5131(4) 0.0243(13) Uani 1 1 d . . . . .
H10A H -0.199484 0.819252 0.523320 0.036 Uiso 1 1 calc R U . . .
H10B H -0.342207 0.694803 0.500185 0.036 Uiso 1 1 calc R U . . .
H10C H -0.159734 0.710237 0.462485 0.036 Uiso 1 1 calc R U . . .
C11 C -0.5299(7) 0.6208(5) 0.6311(4) 0.0235(13) Uani 1 1 d . . . . .
H11A H -0.500826 0.559280 0.654861 0.035 Uiso 1 1 calc R U . . .
H11B H -0.513165 0.610429 0.568245 0.035 Uiso 1 1 calc R U . . .
H11C H -0.651330 0.616895 0.636848 0.035 Uiso 1 1 calc R U . . .
C8 C -0.1410(7) 0.7071(5) 0.5965(3) 0.0178(12) Uani 1 1 d . . . . .
C6 C 0.0209(7) 0.6383(5) 0.8990(4) 0.0185(12) Uani 1 1 d . . . . .
H6 H 0.070808 0.612520 0.945472 0.022 Uiso 1 1 calc R U . . .
C18 C 0.3894(7) 1.2047(5) 0.7351(3) 0.0128(11) Uani 1 1 d . . . . .
C12 C 0.3802(7) 1.1971(5) 0.8967(3) 0.0178(12) Uani 1 1 d . . . . .
C5 C -0.1362(7) 0.5712(5) 0.8493(4) 0.0202(12) Uani 1 1 d . . . . .
H5 H -0.194529 0.498948 0.861687 0.024 Uiso 1 1 calc R U . . .
C2 C -0.4103(7) 0.7405(5) 0.6838(3) 0.0143(11) Uani 1 1 d . . . . .
C13 C 0.2931(8) 1.2130(6) 0.9808(4) 0.0272(14) Uani 1 1 d . . . . .
H13A H 0.174463 1.160334 0.969347 0.041 Uiso 1 1 calc R U . . .
H13B H 0.289572 1.293350 0.997991 0.041 Uiso 1 1 calc R U . . .
H13C H 0.359254 1.195539 1.028979 0.041 Uiso 1 1 calc R U . . .
C14 C 0.4026(8) 1.0756(5) 0.8802(4) 0.0243(13) Uani 1 1 d . . . . .
H14A H 0.473158 1.068614 0.931797 0.036 Uiso 1 1 calc R U . . .
H14B H 0.460691 1.062455 0.827259 0.036 Uiso 1 1 calc R U . . .
H14C H 0.288429 1.017702 0.870986 0.036 Uiso 1 1 calc R U . . .
C20 C 0.4765(8) 1.0892(5) 0.6101(4) 0.0213(13) Uani 1 1 d . . . . .
H20 H 0.460510 1.015989 0.570910 0.026 Uiso 1 1 calc R U . . .
C3 C -0.4642(7) 0.7574(5) 0.7777(4) 0.0202(12) Uani 1 1 d . . . . .
H3A H -0.389320 0.831029 0.814832 0.030 Uiso 1 1 calc R U . . .
H3B H -0.452193 0.693371 0.803969 0.030 Uiso 1 1 calc R U . . .
H3C H -0.585281 0.758514 0.774181 0.030 Uiso 1 1 calc R U . . .
C4 C -0.2081(7) 0.6090(5) 0.7817(4) 0.0179(12) Uani 1 1 d . . . . .
H4 H -0.314921 0.561023 0.747759 0.021 Uiso 1 1 calc R U . . .
C9 C -0.1746(8) 0.5749(5) 0.5790(4) 0.0243(13) Uani 1 1 d . . . . .
H9A H -0.140177 0.546847 0.521233 0.036 Uiso 1 1 calc R U . . .
H9B H -0.298397 0.537189 0.578796 0.036 Uiso 1 1 calc R U . . .
H9C H -0.106595 0.556305 0.625912 0.036 Uiso 1 1 calc R U . . .
C23 C -0.1296(7) 0.7147(5) 0.7615(3) 0.0129(11) Uani 1 1 d . . . . .
C21 C -0.4633(7) 0.8329(5) 0.6433(4) 0.0209(12) Uani 1 1 d . . . . .
H21A H -0.590046 0.815260 0.635993 0.031 Uiso 1 1 calc R U . . .
H21B H -0.422112 0.832475 0.585261 0.031 Uiso 1 1 calc R U . . .
H21C H -0.411313 0.909653 0.683024 0.031 Uiso 1 1 calc R U . . .
C22 C 0.1038(7) 0.7431(5) 0.8802(3) 0.0176(12) Uani 1 1 d . . . . .
H22 H 0.211454 0.790075 0.913776 0.021 Uiso 1 1 calc R U . . .
C25 C 0.2704(7) 1.2096(4) 0.8100(3) 0.0134(11) Uani 1 1 d . . . . .
C24 C 0.0567(7) 0.7567(5) 0.6035(4) 0.0219(13) Uani 1 1 d . . . . .
H24A H 0.111944 0.739839 0.655592 0.033 Uiso 1 1 calc R U . . .
H24B H 0.087627 0.840801 0.609561 0.033 Uiso 1 1 calc R U . . .
H24C H 0.096996 0.720991 0.549726 0.033 Uiso 1 1 calc R U . . .
C26 C 0.5200(7) 1.2991(5) 0.7237(4) 0.0187(12) Uani 1 1 d . . . . .
H26 H 0.537376 1.372661 0.762613 0.022 Uiso 1 1 calc R U . . .
C28 C 0.6030(7) 1.1843(5) 0.6000(4) 0.0213(13) Uani 1 1 d . . . . .
H28 H 0.674089 1.177545 0.554042 0.026 Uiso 1 1 calc R U . . .
C27 C 0.6255(7) 1.2898(5) 0.6576(4) 0.0228(13) Uani 1 1 d . . . . .
H27 H 0.713663 1.356236 0.652032 0.027 Uiso 1 1 calc R U . . .
C30 C 0.1604(7) 1.3481(5) 0.7308(4) 0.0193(12) Uani 1 1 d . . . . .
H30A H 0.088532 1.276455 0.689926 0.029 Uiso 1 1 calc R U . . .
H30B H 0.268327 1.377849 0.706662 0.029 Uiso 1 1 calc R U . . .
H30C H 0.096903 1.406100 0.737910 0.029 Uiso 1 1 calc R U . . .
C29 C 0.0315(8) 1.3012(5) 0.8614(4) 0.0233(13) Uani 1 1 d . . . . .
H29A H -0.000461 1.373426 0.875094 0.035 Uiso 1 1 calc R U . . .
H29B H 0.045273 1.274078 0.916092 0.035 Uiso 1 1 calc R U . . .
H29C H -0.059855 1.242085 0.818454 0.035 Uiso 1 1 calc R U . . .
C31 C 0.3266(8) 1.4386(5) 0.8802(4) 0.0233(13) Uani 1 1 d . . . . .
H31A H 0.273846 1.501248 0.879196 0.035 Uiso 1 1 calc R U . . .
H31B H 0.438035 1.456865 0.856799 0.035 Uiso 1 1 calc R U . . .
H31C H 0.345542 1.430464 0.941509 0.035 Uiso 1 1 calc R U . . .

loop_
_atom_site_aniso_label
_atom_site_aniso_U_11
_atom_site_aniso_U_22
_atom_site_aniso_U_33
_atom_site_aniso_U_23
_atom_site_aniso_U_13
_atom_site_aniso_U_12
C32 0.015(3) 0.015(3) 0.013(3) 0.001(2) 0.003(2) 0.003(2)
Tl1 0.02061(12) 0.01904(12) 0.01432(11) 0.00755(9) -0.00146(8) -0.00050(9)
Tl2 0.02364(13) 0.02079(13) 0.01642(12) 0.00337(9) 0.00710(9) -0.00041(9)
O1 0.0123(18) 0.0133(19) 0.0125(18) 0.0072(15) -0.0001(14) -0.0012(15)
O2 0.0115(18) 0.0135(18) 0.0105(17) 0.0033(14) 0.0002(14) 0.0004(15)
C1 0.009(3) 0.015(3) 0.012(3) 0.005(2) 0.002(2) 0.000(2)
C7 0.013(3) 0.015(3) 0.013(3) 0.004(2) 0.001(2) 0.001(2)
C19 0.017(3) 0.014(3) 0.014(3) 0.005(2) 0.000(2) 0.003(2)
C15 0.022(3) 0.024(3) 0.022(3) 0.004(3) -0.010(2) 0.001(3)
C10 0.025(3) 0.031(3) 0.009(3) 0.003(2) 0.002(2) -0.003(3)
C11 0.011(3) 0.031(3) 0.023(3) 0.007(3) -0.002(2) -0.004(2)
C8 0.014(3) 0.023(3) 0.012(3) 0.004(2) 0.002(2) -0.001(2)
C6 0.020(3) 0.025(3) 0.015(3) 0.005(2) 0.001(2) 0.013(2)
C18 0.015(3) 0.016(3) 0.009(2) 0.004(2) 0.000(2) 0.007(2)
C12 0.017(3) 0.021(3) 0.012(3) 0.002(2) -0.005(2) 0.002(2)
C5 0.022(3) 0.019(3) 0.023(3) 0.010(2) 0.003(2) 0.007(2)
C2 0.011(3) 0.016(3) 0.016(3) 0.007(2) 0.001(2) 0.002(2)
C13 0.032(4) 0.034(4) 0.014(3) 0.008(3) 0.001(3) 0.006(3)
C14 0.029(3) 0.023(3) 0.020(3) 0.007(3) -0.006(3) 0.007(3)
C20 0.035(3) 0.020(3) 0.012(3) 0.002(2) 0.004(2) 0.015(3)
C3 0.016(3) 0.026(3) 0.021(3) 0.009(2) 0.006(2) 0.005(2)
C4 0.016(3) 0.014(3) 0.020(3) 0.002(2) -0.003(2) 0.001(2)
C9 0.026(3) 0.023(3) 0.020(3) -0.003(2) 0.003(2) 0.007(3)
C23 0.011(3) 0.016(3) 0.011(3) 0.002(2) 0.003(2) 0.004(2)
C21 0.016(3) 0.026(3) 0.024(3) 0.011(3) -0.002(2) 0.008(2)
C22 0.013(3) 0.024(3) 0.013(3) -0.001(2) -0.002(2) 0.004(2)
C25 0.014(3) 0.013(3) 0.011(3) 0.002(2) 0.000(2) 0.000(2)
C24 0.018(3) 0.026(3) 0.019(3) 0.001(2) 0.004(2) 0.006(3)
C26 0.018(3) 0.015(3) 0.020(3) 0.000(2) 0.003(2) 0.001(2)
C28 0.022(3) 0.033(3) 0.019(3) 0.014(3) 0.009(2) 0.017(3)
C27 0.015(3) 0.024(3) 0.029(3) 0.010(3) 0.006(2) 0.002(2)
C30 0.022(3) 0.017(3) 0.021(3) 0.007(2) 0.004(2) 0.008(2)
C29 0.024(3) 0.024(3) 0.027(3) 0.010(3) 0.012(3) 0.010(3)
C31 0.031(3) 0.016(3) 0.022(3) 0.000(2) 0.007(3) 0.008(3)

loop_
_atom_type_symbol
_atom_type_description
_atom_type_scat_dispersion_real
_atom_type_scat_dispersion_imag
_atom_type_scat_source
C C 0.0033 0.0016 'International Tables Vol C Tables 4.2.6.8 and 6.1.1.4'
H H 0.0000 0.0000 'International Tables Vol C Tables 4.2.6.8 and 6.1.1.4'
O O 0.0106 0.0060 'International Tables Vol C Tables 4.2.6.8 and 6.1.1.4'
Tl Tl -2.8358 9.6688 'International Tables Vol C Tables 4.2.6.8 and 6.1.1.4'

loop_
_geom_angle_atom_site_label_1
_geom_angle_atom_site_label_2
_geom_angle_atom_site_label_3
_geom_angle
_geom_angle_site_symmetry_1
_geom_angle_site_symmetry_3
_geom_angle_publ_flag
C30 C32 C25 110.7(4) . . ?
C30 C32 C31 106.1(4) . . ?
C29 C32 C25 110.3(4) . . ?
C29 C32 C30 105.0(4) . . ?
C29 C32 C31 106.4(4) . . ?
C31 C32 C25 117.5(4) . . ?
O1 Tl1 Tl2 42.54(9) . . ?
O1 Tl1 O2 75.08(12) . . ?
O2 Tl1 Tl2 41.43(8) . . ?
O1 Tl2 Tl1 41.22(8) . . ?
O2 Tl2 Tl1 42.76(8) . . ?
O2 Tl2 O1 75.09(12) . . ?
Tl1 O1 Tl2 96.25(13) . . ?
C1 O1 Tl1 139.5(3) . . ?
C1 O1 Tl2 123.4(3) . . ?
Tl2 O2 Tl1 95.81(12) . . ?
C25 O2 Tl1 126.0(3) . . ?
C25 O2 Tl2 135.9(3) . . ?
O1 C1 C8 109.0(4) . . ?
O1 C1 C2 107.0(4) . . ?
O1 C1 C23 107.0(4) . . ?
C8 C1 C2 115.3(4) . . ?
C23 C1 C8 106.6(4) . . ?
C23 C1 C2 111.7(4) . . ?
C23 C7 H7 118.9 . . ?
C22 C7 H7 118.9 . . ?
C22 C7 C23 122.3(5) . . ?
C18 C19 H19 119.2 . . ?
C20 C19 H19 119.2 . . ?
C20 C19 C18 121.6(5) . . ?
H15A C15 H15B 109.5 . . ?
H15A C15 H15C 109.5 . . ?
H15B C15 H15C 109.5 . . ?
C12 C15 H15A 109.5 . . ?
C12 C15 H15B 109.5 . . ?
C12 C15 H15C 109.5 . . ?
H10A C10 H10B 109.5 . . ?
H10A C10 H10C 109.5 . . ?
H10B C10 H10C 109.5 . . ?
C8 C10 H10A 109.5 . . ?
C8 C10 H10B 109.5 . . ?
C8 C10 H10C 109.5 . . ?
H11A C11 H11B 109.5 . . ?
H11A C11 H11C 109.5 . . ?
H11B C11 H11C 109.5 . . ?
C2 C11 H11A 109.5 . . ?
C2 C11 H11B 109.5 . . ?
C2 C11 H11C 109.5 . . ?
C10 C8 C1 113.9(5) . . ?
C10 C8 C9 108.2(5) . . ?
C9 C8 C1 114.2(4) . . ?
C24 C8 C1 108.7(4) . . ?
C24 C8 C10 106.3(5) . . ?
C24 C8 C9 104.7(5) . . ?
C5 C6 H6 120.4 . . ?
C22 C6 H6 120.4 . . ?
C22 C6 C5 119.1(5) . . ?
C19 C18 C25 119.4(5) . . ?
C26 C18 C19 116.1(5) . . ?
C26 C18 C25 124.5(5) . . ?
C15 C12 C25 114.6(4) . . ?
C13 C12 C15 106.9(5) . . ?
C13 C12 C14 106.9(5) . . ?
C13 C12 C25 113.7(5) . . ?
C14 C12 C15 104.9(5) . . ?
C14 C12 C25 109.2(4) . . ?
C6 C5 H5 119.9 . . ?
C4 C5 C6 120.2(5) . . ?
C4 C5 H5 119.9 . . ?
C11 C2 C1 117.4(4) . . ?
C3 C2 C1 111.6(4) . . ?
C3 C2 C11 106.0(4) . . ?
C3 C2 C21 104.9(4) . . ?
C21 C2 C1 109.3(4) . . ?
C21 C2 C11 106.7(4) . . ?
C12 C13 H13A 109.5 . . ?
C12 C13 H13B 109.5 . . ?
C12 C13 H13C 109.5 . . ?
H13A C13 H13B 109.5 . . ?
H13A C13 H13C 109.5 . . ?
H13B C13 H13C 109.5 . . ?
C12 C14 H14A 109.5 . . ?
C12 C14 H14B 109.5 . . ?
C12 C14 H14C 109.5 . . ?
H14A C14 H14B 109.5 . . ?
H14A C14 H14C 109.5 . . ?
H14B C14 H14C 109.5 . . ?
C19 C20 H20 119.6 . . ?
C28 C20 C19 120.8(5) . . ?
C28 C20 H20 119.6 . . ?
C2 C3 H3A 109.5 . . ?
C2 C3 H3B 109.5 . . ?
C2 C3 H3C 109.5 . . ?
H3A C3 H3B 109.5 . . ?
H3A C3 H3C 109.5 . . ?
H3B C3 H3C 109.5 . . ?
C5 C4 H4 118.8 . . ?
C5 C4 C23 122.3(5) . . ?
C23 C4 H4 118.8 . . ?
C8 C9 H9A 109.5 . . ?
C8 C9 H9B 109.5 . . ?
C8 C9 H9C 109.5 . . ?
H9A C9 H9B 109.5 . . ?
H9A C9 H9C 109.5 . . ?
H9B C9 H9C 109.5 . . ?
C7 C23 C1 118.9(5) . . ?
C4 C23 C1 125.0(5) . . ?
C4 C23 C7 116.1(5) . . ?
C2 C21 H21A 109.5 . . ?
C2 C21 H21B 109.5 . . ?
C2 C21 H21C 109.5 . . ?
H21A C21 H21B 109.5 . . ?
H21A C21 H21C 109.5 . . ?
H21B C21 H21C 109.5 . . ?
C7 C22 H22 120.1 . . ?
C6 C22 C7 119.9(5) . . ?
C6 C22 H22 120.1 . . ?
C32 C25 C12 116.1(4) . . ?
O2 C25 C32 107.3(4) . . ?
O2 C25 C18 107.5(4) . . ?
O2 C25 C12 108.6(4) . . ?
C18 C25 C32 111.5(4) . . ?
C18 C25 C12 105.6(4) . . ?
C8 C24 H24A 109.5 . . ?
C8 C24 H24B 109.5 . . ?
C8 C24 H24C 109.5 . . ?
H24A C24 H24B 109.5 . . ?
H24A C24 H24C 109.5 . . ?
H24B C24 H24C 109.5 . . ?
C18 C26 H26 118.8 . . ?
C27 C26 C18 122.4(5) . . ?
C27 C26 H26 118.8 . . ?
C20 C28 H28 120.5 . . ?
C20 C28 C27 119.0(5) . . ?
C27 C28 H28 120.5 . . ?
C26 C27 H27 119.9 . . ?
C28 C27 C26 120.1(5) . . ?
C28 C27 H27 119.9 . . ?
C32 C30 H30A 109.5 . . ?
C32 C30 H30B 109.5 . . ?
C32 C30 H30C 109.5 . . ?
H30A C30 H30B 109.5 . . ?
H30A C30 H30C 109.5 . . ?
H30B C30 H30C 109.5 . . ?
C32 C29 H29A 109.5 . . ?
C32 C29 H29B 109.5 . . ?
C32 C29 H29C 109.5 . . ?
H29A C29 H29B 109.5 . . ?
H29A C29 H29C 109.5 . . ?
H29B C29 H29C 109.5 . . ?
C32 C31 H31A 109.5 . . ?
C32 C31 H31B 109.5 . . ?
C32 C31 H31C 109.5 . . ?
H31A C31 H31B 109.5 . . ?
H31A C31 H31C 109.5 . . ?
H31B C31 H31C 109.5 . . ?

loop_
_geom_bond_atom_site_label_1
_geom_bond_atom_site_label_2
_geom_bond_distance
_geom_bond_site_symmetry_2
_geom_bond_publ_flag
C32 C25 1.612(7) . ?
C32 C30 1.539(7) . ?
C32 C29 1.535(8) . ?
C32 C31 1.555(8) . ?
Tl1 Tl2 3.5643(3) . ?
Tl1 O1 2.363(3) . ?
Tl1 O2 2.432(3) . ?
Tl2 O1 2.424(4) . ?
Tl2 O2 2.371(3) . ?
O1 C1 1.413(6) . ?
O2 C25 1.411(6) . ?
C1 C8 1.609(7) . ?
C1 C2 1.612(7) . ?
C1 C23 1.551(7) . ?
C7 H7 0.9500 . ?
C7 C23 1.398(7) . ?
C7 C22 1.386(8) . ?
C19 H19 0.9500 . ?
C19 C18 1.398(7) . ?
C19 C20 1.385(8) . ?
C15 H15A 0.9800 . ?
C15 H15B 0.9800 . ?
C15 H15C 0.9800 . ?
C15 C12 1.546(8) . ?
C10 H10A 0.9800 . ?
C10 H10B 0.9800 . ?
C10 H10C 0.9800 . ?
C10 C8 1.536(8) . ?
C11 H11A 0.9800 . ?
C11 H11B 0.9800 . ?
C11 H11C 0.9800 . ?
C11 C2 1.549(8) . ?
C8 C9 1.539(8) . ?
C8 C24 1.534(8) . ?
C6 H6 0.9500 . ?
C6 C5 1.385(8) . ?
C6 C22 1.380(8) . ?
C18 C25 1.560(7) . ?
C18 C26 1.391(8) . ?
C12 C13 1.526(8) . ?
C12 C14 1.529(8) . ?
C12 C25 1.613(7) . ?
C5 H5 0.9500 . ?
C5 C4 1.381(8) . ?
C2 C3 1.537(7) . ?
C2 C21 1.545(7) . ?
C13 H13A 0.9800 . ?
C13 H13B 0.9800 . ?
C13 H13C 0.9800 . ?
C14 H14A 0.9800 . ?
C14 H14B 0.9800 . ?
C14 H14C 0.9800 . ?
C20 H20 0.9500 . ?
C20 C28 1.372(9) . ?
C3 H3A 0.9800 . ?
C3 H3B 0.9800 . ?
C3 H3C 0.9800 . ?
C4 H4 0.9500 . ?
C4 C23 1.390(8) . ?
C9 H9A 0.9800 . ?
C9 H9B 0.9800 . ?
C9 H9C 0.9800 . ?
C21 H21A 0.9800 . ?
C21 H21B 0.9800 . ?
C21 H21C 0.9800 . ?
C22 H22 0.9500 . ?
C24 H24A 0.9800 . ?
C24 H24B 0.9800 . ?
C24 H24C 0.9800 . ?
C26 H26 0.9500 . ?
C26 C27 1.383(8) . ?
C28 H28 0.9500 . ?
C28 C27 1.378(9) . ?
C27 H27 0.9500 . ?
C30 H30A 0.9800 . ?
C30 H30B 0.9800 . ?
C30 H30C 0.9800 . ?
C29 H29A 0.9800 . ?
C29 H29B 0.9800 . ?
C29 H29C 0.9800 . ?
C31 H31A 0.9800 . ?
C31 H31B 0.9800 . ?
C31 H31C 0.9800 . ?

loop_
_geom_torsion_atom_site_label_1
_geom_torsion_atom_site_label_2
_geom_torsion_atom_site_label_3
_geom_torsion_atom_site_label_4
_geom_torsion
_geom_torsion_site_symmetry_1
_geom_torsion_site_symmetry_2
_geom_torsion_site_symmetry_3
_geom_torsion_site_symmetry_4
_geom_torsion_publ_flag
Tl1 O1 C1 C8 35.4(6) . . . . ?
Tl1 O1 C1 C2 -89.9(5) . . . . ?
Tl1 O1 C1 C23 150.3(4) . . . . ?
Tl1 O2 C25 C32 76.4(4) . . . . ?
Tl1 O2 C25 C18 -43.6(5) . . . . ?
Tl1 O2 C25 C12 -157.4(3) . . . . ?
Tl2 O1 C1 C8 -158.3(3) . . . . ?
Tl2 O1 C1 C2 76.4(4) . . . . ?
Tl2 O1 C1 C23 -43.5(5) . . . . ?
Tl2 O2 C25 C32 -81.8(5) . . . . ?
Tl2 O2 C25 C18 158.2(3) . . . . ?
Tl2 O2 C25 C12 44.3(6) . . . . ?
O1 C1 C8 C10 -70.6(5) . . . . ?
O1 C1 C8 C9 164.3(4) . . . . ?
O1 C1 C8 C24 47.8(6) . . . . ?
O1 C1 C2 C11 159.0(4) . . . . ?
O1 C1 C2 C3 -78.4(5) . . . . ?
O1 C1 C2 C21 37.3(5) . . . . ?
O1 C1 C23 C7 -22.8(6) . . . . ?
O1 C1 C23 C4 158.8(5) . . . . ?
C19 C18 C25 C32 -138.8(5) . . . . ?
C19 C18 C25 O2 -21.5(6) . . . . ?
C19 C18 C25 C12 94.3(5) . . . . ?
C19 C18 C26 C27 0.8(8) . . . . ?
C19 C20 C28 C27 0.4(8) . . . . ?
C15 C12 C25 C32 -73.7(6) . . . . ?
C15 C12 C25 O2 165.4(5) . . . . ?
C15 C12 C25 C18 50.4(6) . . . . ?
C8 C1 C2 C11 37.6(6) . . . . ?
C8 C1 C2 C3 160.2(4) . . . . ?
C8 C1 C2 C21 -84.1(5) . . . . ?
C8 C1 C23 C7 93.7(5) . . . . ?
C8 C1 C23 C4 -84.7(6) . . . . ?
C6 C5 C4 C23 -1.0(9) . . . . ?
C18 C19 C20 C28 0.6(8) . . . . ?
C18 C26 C27 C28 0.2(9) . . . . ?
C5 C6 C22 C7 -0.1(8) . . . . ?
C5 C4 C23 C1 -179.7(5) . . . . ?
C5 C4 C23 C7 1.8(8) . . . . ?
C2 C1 C8 C10 49.7(6) . . . . ?
C2 C1 C8 C9 -75.3(6) . . . . ?
C2 C1 C8 C24 168.1(4) . . . . ?
C2 C1 C23 C7 -139.5(5) . . . . ?
C2 C1 C23 C4 42.0(7) . . . . ?
C13 C12 C25 C32 49.7(6) . . . . ?
C13 C12 C25 O2 -71.2(6) . . . . ?
C13 C12 C25 C18 173.8(5) . . . . ?
C14 C12 C25 C32 169.0(5) . . . . ?
C14 C12 C25 O2 48.1(6) . . . . ?
C14 C12 C25 C18 -67.0(5) . . . . ?
C20 C19 C18 C25 -178.7(5) . . . . ?
C20 C19 C18 C26 -1.2(8) . . . . ?
C20 C28 C27 C26 -0.8(9) . . . . ?
C23 C1 C8 C10 174.2(4) . . . . ?
C23 C1 C8 C9 49.2(6) . . . . ?
C23 C1 C8 C24 -67.4(5) . . . . ?
C23 C1 C2 C11 -84.2(5) . . . . ?
C23 C1 C2 C3 38.4(6) . . . . ?
C23 C1 C2 C21 154.0(4) . . . . ?
C23 C7 C22 C6 1.0(8) . . . . ?
C22 C7 C23 C1 179.6(5) . . . . ?
C22 C7 C23 C4 -1.8(8) . . . . ?
C22 C6 C5 C4 0.1(8) . . . . ?
C25 C18 C26 C27 178.2(5) . . . . ?
C26 C18 C25 C32 43.9(7) . . . . ?
C26 C18 C25 O2 161.2(5) . . . . ?
C26 C18 C25 C12 -83.0(6) . . . . ?
C30 C32 C25 O2 -78.6(5) . . . . ?
C30 C32 C25 C18 38.8(6) . . . . ?
C30 C32 C25 C12 159.8(4) . . . . ?
C29 C32 C25 O2 37.1(5) . . . . ?
C29 C32 C25 C18 154.6(4) . . . . ?
C29 C32 C25 C12 -84.4(6) . . . . ?
C31 C32 C25 O2 159.3(4) . . . . ?
C31 C32 C25 C18 -83.2(5) . . . . ?
C31 C32 C25 C12 37.8(6) . . . . ?
